data_7116877
loop_
_publ_author_name
'Srimanta Manna'
'Rishikesh Narayan'
'Christopher Golz'
'Carsten Strohmann'
'Andrey P. Antonchick'

_publ_section_title
;
 Regioselective annulation of nitrosopyridine with alkynes:
 straightforward synthesis of N-oxide-imidazopyridines
;
_journal_name_full Chem.Commun.
_journal_page_first 6119
_journal_paper_doi 10.1039/C5cc00533G
_journal_volume 51
_journal_year 2015
_chemical_formula_moiety 'C19 H17 Br N2 O3'
_chemical_formula_sum 'C19 H17 Br N2 O3'
_chemical_formula_weight 401.25
_chemical_name_systematic
;
6-nitro-2,3-diphenylimidazo[1,2-a]pyridine 1-oxide
;
_space_group_IT_number 19
_symmetry_cell_setting orthorhombic
_symmetry_Int_Tables_number 19
_symmetry_space_group_name_Hall 'P 2ac 2ab'
_symmetry_space_group_name_H-M 'P 21 21 21'
_atom_sites_solution_hydrogens mixed
_audit_creation_date 2014-07-16T14:39:06-00:00
_audit_creation_method 'WinGX routine CIF_UPDATE'
_audit_update_record
;
2014-08-07 deposited with the CCDC.
2015-02-25 downloaded from the CCDC.
;
_cell_angle_alpha 90
_cell_angle_beta 90
_cell_angle_gamma 90
_cell_formula_units_Z 4
_cell_length_a 5.6130(4)
_cell_length_b 16.0480(14)
_cell_length_c 18.9931(15)
_cell_measurement_reflns_used 5561
_cell_measurement_temperature 173(2)
_cell_measurement_theta_max 23.802
_cell_measurement_theta_min 2.465
_cell_volume 1710.8(2)
_computing_structure_refinement 'SHELXL-2013 (Sheldrick, 2013)'
_diffrn_ambient_temperature 173(2)
_diffrn_measured_fraction_theta_full 0.998
_diffrn_measured_fraction_theta_max 0.999
_diffrn_radiation_type MoK\a
_diffrn_radiation_wavelength 0.71073
_diffrn_reflns_av_R_equivalents 0.1113
_diffrn_reflns_Laue_measured_fraction_full 0.998
_diffrn_reflns_Laue_measured_fraction_max 0.999
_diffrn_reflns_limit_h_max 6
_diffrn_reflns_limit_h_min -6
_diffrn_reflns_limit_k_max 19
_diffrn_reflns_limit_k_min -19
_diffrn_reflns_limit_l_max 23
_diffrn_reflns_limit_l_min -23
_diffrn_reflns_number 54577
_diffrn_reflns_point_group_measured_fraction_full 0.999
_diffrn_reflns_point_group_measured_fraction_max 0.999
_diffrn_reflns_theta_full 25.242
_diffrn_reflns_theta_max 25.997
_diffrn_reflns_theta_min 2.492
_exptl_absorpt_coefficient_mu 2.424
_exptl_absorpt_correction_T_max 1
_exptl_absorpt_correction_T_min 0.80289
_exptl_absorpt_correction_type multi-scan
_exptl_absorpt_process_details
;
        CrysAlisPro, Agilent Technologies,
        Version 1.171.37.31 (release 14-01-2014 CrysAlis171 .NET)
        (compiled Jan 14 2014,18:38:05)
        Empirical absorption correction using spherical harmonics,
 implemented in SCALE3 ABSPACK scaling algorithm.
;
_exptl_crystal_colour colourless
_exptl_crystal_density_diffrn 1.558
_exptl_crystal_description needle
_exptl_crystal_F_000 816
_exptl_crystal_recrystallization_method 'Re-crystallisation from solvent: water'
_exptl_crystal_size_max 0.401
_exptl_crystal_size_mid 0.043
_exptl_crystal_size_min 0.023
_refine_diff_density_max 0.336
_refine_diff_density_min -0.235
_refine_diff_density_rms 0.066
_refine_ls_abs_structure_details
;
 Flack x determined using 1026 quotients [(I+)-(I-)]/[(I+)+(I-)]
 (Parsons and Flack (2004), Acta Cryst. A60, s61).
;
_refine_ls_abs_structure_Flack -0.026(6)
_refine_ls_extinction_method none
_refine_ls_goodness_of_fit_ref 1.021
_refine_ls_hydrogen_treatment mixed
_refine_ls_matrix_type full
_refine_ls_number_parameters 242
_refine_ls_number_reflns 3355
_refine_ls_number_restraints 4
_refine_ls_restrained_S_all 1.022
_refine_ls_R_factor_all 0.0542
_refine_ls_R_factor_gt 0.0358
_refine_ls_shift/su_max 0.033
_refine_ls_shift/su_mean 0.002
_refine_ls_structure_factor_coef Fsqd
_refine_ls_weighting_details 'w=1/[\s^2^(Fo^2^)+(0.0368P)^2^+0.0146P] where P=(Fo^2^+2Fc^2^)/3'
_refine_ls_weighting_scheme calc
_refine_ls_wR_factor_gt 0.0688
_refine_ls_wR_factor_ref 0.0753
_reflns_number_gt 2765
_reflns_number_total 3355
_reflns_threshold_expression 'I > 2\s(I)'
_cod_data_source_file c5cc00533g2.cif
_cod_data_source_block 5965
_cod_database_code 7116877
_shelx_estimated_absorpt_t_min 0.443
_shelx_estimated_absorpt_t_max 0.946

loop_
_symmetry_equiv_pos_as_xyz
'x, y, z'
'-x+1/2, -y, z+1/2'
'x+1/2, -y+1/2, -z'
'-x, y+1/2, -z+1/2'

loop_
_atom_site_label
_atom_site_type_symbol
_atom_site_fract_x
_atom_site_fract_y
_atom_site_fract_z
_atom_site_U_iso_or_equiv
_atom_site_adp_type
_atom_site_occupancy
_atom_site_calc_flag
Br Br 0.03224(8) 1.04156(3) 0.67445(3) 0.03390(16) Uani 1 d
O1 O 0.9155(6) 0.7405(2) 0.66435(17) 0.0337(8) Uani 1 d
O2 O 1.0153(8) 0.7653(3) 0.5239(2) 0.0456(10) Uani 1 d
H1O H 1.172(7) 0.745(5) 0.514(4) 0.10(3) Uiso 1 d
H2O H 0.989(14) 0.753(5) 0.5721(17) 0.11(3) Uiso 1 d
O3 O 0.5984(8) 0.6143(3) 0.6554(2) 0.0487(11) Uani 1 d
H3O H 0.716(11) 0.658(4) 0.654(4) 0.10(3) Uiso 1 d
H4O H 0.507(12) 0.619(5) 0.613(2) 0.10(3) Uiso 1 d
N1 N 0.8282(7) 0.8015(3) 0.7048(2) 0.0261(10) Uani 1 d
N2 N 0.6009(7) 0.9032(3) 0.7417(2) 0.0239(10) Uani 1 d
C1 C 0.6468(8) 0.8508(3) 0.6861(3) 0.0248(11) Uani 1 d
C2 C 0.5054(9) 0.8524(3) 0.6255(2) 0.0276(11) Uani 1 d
H2 H 0.5375 0.8159 0.5873 0.033 Uiso 1 calc
C3 C 0.3207(9) 0.9075(3) 0.6222(3) 0.0304(12) Uani 1 d
H3 H 0.2179 0.9085 0.5825 0.037 Uiso 1 calc
C4 C 0.2846(7) 0.9636(3) 0.6794(2) 0.0275(10) Uani 1 d
C5 C 0.4233(8) 0.9625(3) 0.7376(2) 0.0263(10) Uani 1 d
H5 H 0.3994 1.0015 0.7745 0.032 Uiso 1 calc
C6 C 0.7578(8) 0.8855(3) 0.7960(3) 0.0252(11) Uani 1 d
C7 C 0.7452(8) 0.9324(3) 0.8632(2) 0.0246(11) Uani 1 d
C8 C 0.5538(9) 0.9187(3) 0.9082(2) 0.0296(11) Uani 1 d
H8 H 0.4328 0.88 0.8957 0.036 Uiso 1 calc
C9 C 0.5399(8) 0.9617(3) 0.9718(2) 0.0336(11) Uani 1 d
H9 H 0.4106 0.9517 1.0029 0.04 Uiso 1 calc
C10 C 0.7127(10) 1.0186(4) 0.9897(3) 0.0389(14) Uani 1 d
H10 H 0.7027 1.0478 1.0331 0.047 Uiso 1 calc
C11 C 0.9005(9) 1.0334(4) 0.9445(3) 0.0400(13) Uani 1 d
H11 H 1.0192 1.073 0.9568 0.048 Uiso 1 calc
C12 C 0.9165(9) 0.9901(3) 0.8806(3) 0.0337(13) Uani 1 d
H12 H 1.0453 1.0006 0.8494 0.04 Uiso 1 calc
C13 C 0.8979(8) 0.8210(3) 0.7735(2) 0.0251(11) Uani 1 d
C14 C 1.0777(8) 0.7730(3) 0.8129(3) 0.0254(11) Uani 1 d
C15 C 1.0537(9) 0.7653(3) 0.8863(2) 0.0297(11) Uani 1 d
H15 H 0.9238 0.7911 0.9098 0.036 Uiso 1 calc
C16 C 1.2201(9) 0.7201(3) 0.9243(3) 0.0332(13) Uani 1 d
H16 H 1.203 0.7151 0.9739 0.04 Uiso 1 calc
C17 C 1.4100(9) 0.6821(3) 0.8914(3) 0.0370(13) Uani 1 d
H17 H 1.5236 0.6516 0.918 0.044 Uiso 1 calc
C18 C 1.4335(8) 0.6891(3) 0.8185(3) 0.0342(12) Uani 1 d
H18 H 1.5645 0.6635 0.7954 0.041 Uiso 1 calc
C19 C 1.2679(9) 0.7332(3) 0.7797(3) 0.0326(13) Uani 1 d
H19 H 1.2836 0.7363 0.73 0.039 Uiso 1 calc

loop_
_atom_site_aniso_label
_atom_site_aniso_U_11
_atom_site_aniso_U_22
_atom_site_aniso_U_33
_atom_site_aniso_U_23
_atom_site_aniso_U_13
_atom_site_aniso_U_12
Br 0.0284(2) 0.0336(3) 0.0397(3) 0.0051(3) -0.0041(2) 0.0021(2)
O1 0.0365(19) 0.0308(19) 0.034(2) -0.0095(17) 0.0037(17) 0.0039(15)
O2 0.044(3) 0.059(2) 0.034(2) -0.0077(19) -0.005(2) 0.002(2)
O3 0.052(3) 0.041(2) 0.054(3) 0.005(2) -0.003(2) -0.008(2)
N1 0.027(2) 0.027(2) 0.024(2) -0.0019(19) 0.0043(18) -0.0032(19)
N2 0.024(2) 0.026(2) 0.022(2) 0.0002(18) 0.0010(17) -0.0011(17)
C1 0.024(2) 0.024(3) 0.027(3) 0.002(2) 0.007(2) -0.002(2)
C2 0.033(3) 0.028(3) 0.022(2) -0.0015(19) 0.003(2) -0.002(2)
C3 0.032(3) 0.032(3) 0.028(3) 0.006(2) -0.003(2) -0.007(2)
C4 0.023(2) 0.028(3) 0.031(3) 0.007(3) 0.001(2) -0.004(2)
C5 0.027(2) 0.025(3) 0.026(2) 0.001(2) 0.005(2) 0.002(3)
C6 0.023(3) 0.026(3) 0.027(3) 0.002(2) 0.001(2) -0.003(2)
C7 0.021(2) 0.026(3) 0.026(3) 0.002(2) -0.004(2) 0.002(2)
C8 0.030(3) 0.029(3) 0.030(3) 0.000(2) -0.001(2) -0.004(3)
C9 0.030(2) 0.041(3) 0.030(2) -0.003(3) 0.004(2) -0.003(3)
C10 0.036(3) 0.049(4) 0.032(3) -0.012(3) 0.004(2) 0.002(3)
C11 0.031(3) 0.044(3) 0.045(3) -0.012(3) -0.001(2) -0.007(3)
C12 0.031(3) 0.041(3) 0.029(3) -0.005(2) 0.004(2) -0.003(2)
C13 0.026(3) 0.027(3) 0.022(3) -0.002(2) 0.000(2) -0.003(2)
C14 0.022(2) 0.020(2) 0.034(3) 0.000(2) -0.002(2) -0.0035(19)
C15 0.031(3) 0.029(3) 0.029(3) 0.001(2) 0.002(2) -0.002(2)
C16 0.036(3) 0.032(3) 0.031(3) 0.003(3) -0.006(2) -0.007(3)
C17 0.033(3) 0.030(3) 0.048(4) 0.006(3) -0.010(3) -0.001(3)
C18 0.022(2) 0.029(3) 0.052(3) -0.001(3) 0.004(3) 0.001(2)
C19 0.029(3) 0.030(3) 0.039(3) -0.001(3) 0.002(2) -0.001(2)

loop_
_atom_type_symbol
_atom_type_description
_atom_type_scat_dispersion_real
_atom_type_scat_dispersion_imag
_atom_type_scat_source
C C 0.0033 0.0016 'International Tables Vol C Tables 4.2.6.8 and 6.1.1.4'
H H 0 0 'International Tables Vol C Tables 4.2.6.8 and 6.1.1.4'
N N 0.0061 0.0033 'International Tables Vol C Tables 4.2.6.8 and 6.1.1.4'
O O 0.0106 0.006 'International Tables Vol C Tables 4.2.6.8 and 6.1.1.4'
Br Br -0.2901 2.4595 'International Tables Vol C Tables 4.2.6.8 and 6.1.1.4'

loop_
_geom_angle_atom_site_label_1
_geom_angle_atom_site_label_2
_geom_angle_atom_site_label_3
_geom_angle
C1 N1 O1 124.0(4)
C1 N1 C13 109.2(4)
O1 N1 C13 126.6(4)
C1 N2 C5 120.9(4)
C1 N2 C6 109.1(4)
C5 N2 C6 130.0(4)
N1 C1 N2 107.5(4)
N1 C1 C2 131.5(4)
N2 C1 C2 121.0(4)
C3 C2 C1 118.7(4)
C2 C3 C4 118.9(5)
C5 C4 C3 122.2(4)
C5 C4 Br 118.7(4)
C3 C4 Br 119.1(3)
C4 C5 N2 118.1(4)
C13 C6 N2 106.7(4)
C13 C6 C7 132.8(4)
N2 C6 C7 120.4(4)
C12 C7 C8 119.9(5)
C12 C7 C6 121.0(4)
C8 C7 C6 119.1(4)
C7 C8 C9 119.9(5)
C10 C9 C8 120.3(5)
C9 C10 C11 120.0(5)
C10 C11 C12 120.2(5)
C7 C12 C11 119.8(5)
C6 C13 N1 107.4(4)
C6 C13 C14 129.1(4)
N1 C13 C14 123.3(4)
C19 C14 C15 118.8(5)
C19 C14 C13 122.3(4)
C15 C14 C13 118.9(4)
C16 C15 C14 119.8(5)
C17 C16 C15 121.2(5)
C16 C17 C18 119.2(5)
C19 C18 C17 120.5(5)
C18 C19 C14 120.6(5)

loop_
_geom_bond_atom_site_label_1
_geom_bond_atom_site_label_2
_geom_bond_distance
Br C4 1.892(5)
O1 N1 1.338(5)
N1 C1 1.336(6)
N1 C13 1.398(6)
N2 C1 1.375(6)
N2 C5 1.381(6)
N2 C6 1.385(6)
C1 C2 1.399(7)
C2 C3 1.364(7)
C3 C4 1.425(7)
C4 C5 1.351(6)
C6 C13 1.369(7)
C6 C7 1.483(7)
C7 C12 1.376(7)
C7 C8 1.391(7)
C8 C9 1.392(6)
C9 C10 1.375(7)
C10 C11 1.380(7)
C11 C12 1.402(7)
C13 C14 1.473(6)
C14 C19 1.394(7)
C14 C15 1.407(7)
C15 C16 1.385(7)
C16 C17 1.377(7)
C17 C18 1.395(7)
C18 C19 1.381(7)

loop_
_geom_hbond_atom_site_label_D
_geom_hbond_atom_site_label_H
_geom_hbond_atom_site_label_A
_geom_hbond_distance_DH
_geom_hbond_distance_HA
_geom_hbond_distance_DA
_geom_hbond_angle_DHA
_geom_hbond_site_symmetry_A
C2 H2 O2 0.95 2.48 3.409(6) 164.4 3_466
C5 H5 O3 0.95 2.25 3.176(6) 165.4 4_656
O3 H3O O1 0.97(3) 1.74(3) 2.701(5) 172(7) .
O3 H3O N1 0.97(3) 2.57(5) 3.402(6) 145(6) .
O2 H2O O1 0.95(3) 1.81(3) 2.754(5) 173(7) .

loop_
_geom_torsion_atom_site_label_1
_geom_torsion_atom_site_label_2
_geom_torsion_atom_site_label_3
_geom_torsion_atom_site_label_4
_geom_torsion
O1 N1 C1 N2 177.4(4)
C13 N1 C1 N2 1.1(5)
O1 N1 C1 C2 1.0(8)
C13 N1 C1 C2 -175.3(5)
C5 N2 C1 N1 179.1(4)
C6 N2 C1 N1 -0.2(5)
C5 N2 C1 C2 -4.1(7)
C6 N2 C1 C2 176.7(4)
N1 C1 C2 C3 176.3(5)
N2 C1 C2 C3 0.3(7)
C1 C2 C3 C4 2.5(7)
C2 C3 C4 C5 -1.8(7)
C2 C3 C4 Br 178.8(4)
C3 C4 C5 N2 -1.9(7)
Br C4 C5 N2 177.5(3)
C1 N2 C5 C4 4.8(6)
C6 N2 C5 C4 -176.2(5)
C1 N2 C6 C13 -0.9(5)
C5 N2 C6 C13 180.0(4)
C1 N2 C6 C7 -179.1(4)
C5 N2 C6 C7 1.8(7)
C13 C6 C7 C12 74.6(7)
N2 C6 C7 C12 -107.7(6)
C13 C6 C7 C8 -106.8(6)
N2 C6 C7 C8 70.9(6)
C12 C7 C8 C9 -1.9(7)
C6 C7 C8 C9 179.6(4)
C7 C8 C9 C10 1.0(7)
C8 C9 C10 C11 0.1(8)
C9 C10 C11 C12 -0.4(8)
C8 C7 C12 C11 1.6(8)
C6 C7 C12 C11 -179.9(5)
C10 C11 C12 C7 -0.4(8)
N2 C6 C13 N1 1.5(5)
C7 C6 C13 N1 179.4(5)
N2 C6 C13 C14 -173.6(5)
C7 C6 C13 C14 4.3(9)
C1 N1 C13 C6 -1.7(5)
O1 N1 C13 C6 -177.9(4)
C1 N1 C13 C14 173.8(4)
O1 N1 C13 C14 -2.3(7)
C6 C13 C14 C19 -154.2(5)
N1 C13 C14 C19 31.3(7)
C6 C13 C14 C15 27.4(7)
N1 C13 C14 C15 -147.1(5)
C19 C14 C15 C16 1.2(7)
C13 C14 C15 C16 179.7(4)
C14 C15 C16 C17 0.0(7)
C15 C16 C17 C18 -0.4(8)
C16 C17 C18 C19 -0.4(8)
C17 C18 C19 C14 1.6(8)
C15 C14 C19 C18 -1.9(7)
C13 C14 C19 C18 179.6(5)
